data_4504320
loop_
_publ_author_name
'Kumar, D. Krishna'
'Das, Amitava'
'Dastidar, Parthasarathi'

_publ_section_title
;
 Isomerism in Coordination Complexes and Polymers Derived from
 Bispyridylurea Ligands:&#x00A0; Effect of Solvents, Conformational
 Flexibility, and Positional Isomerism of the Ligands
;
_journal_issue 10
_journal_name_full 'Crystal Growth &amp; Design'
_journal_page_first 2096
_journal_paper_doi 10.1021/cg070301l
_journal_volume 7
_journal_year 2007
_chemical_formula_sum 'C44 H44 Cd N18 O12'
_chemical_formula_weight 1129.37
_chemical_name_systematic
; 
 ? 
;
_space_group_IT_number 15
_symmetry_cell_setting monoclinic
_symmetry_space_group_name_Hall '-C 2yc'
_symmetry_space_group_name_H-M 'C 1 2/c 1'
_atom_sites_solution_hydrogens geom
_atom_sites_solution_primary direct
_atom_sites_solution_secondary difmap
_audit_creation_method SHELXL-97
_cell_angle_alpha 90.00
_cell_angle_beta 120.428(2)
_cell_angle_gamma 90.00
_cell_formula_units_Z 4
_cell_length_a 24.516(3)
_cell_length_b 15.3297(19)
_cell_length_c 14.5307(18)
_cell_measurement_temperature 100(2)
_cell_volume 4708.8(10)
_computing_cell_refinement 'BRUKER AXS SMART 3'
_computing_data_collection 'BRUKER AXS SMART 3'
_computing_data_reduction 'BRUKER AXS SAINT'
_computing_molecular_graphics 'BRUKER SHELXLTL'
_computing_publication_material 'MERCURY 1.4.1'
_computing_structure_refinement 'SHELXL-97 (Sheldrick, 1997)'
_computing_structure_solution 'SHELXS-97 (Sheldrick, 1990)'
_diffrn_ambient_temperature 100(2)
_diffrn_detector_area_resol_mean 3
_diffrn_measured_fraction_theta_full 0.991
_diffrn_measured_fraction_theta_max 0.991
_diffrn_measurement_device_type 'BRUKER CCD AREA DETECTOR'
_diffrn_measurement_method 'PHI-OMEGA SCAN'
_diffrn_radiation_monochromator graphite
_diffrn_radiation_source 'fine-focus sealed tube'
_diffrn_radiation_type MoK\a
_diffrn_radiation_wavelength 0.71073
_diffrn_reflns_av_R_equivalents 0.0361
_diffrn_reflns_av_sigmaI/netI 0.0476
_diffrn_reflns_limit_h_max 31
_diffrn_reflns_limit_h_min -30
_diffrn_reflns_limit_k_max 7
_diffrn_reflns_limit_k_min -19
_diffrn_reflns_limit_l_max 18
_diffrn_reflns_limit_l_min -18
_diffrn_reflns_number 13369
_diffrn_reflns_theta_full 27.00
_diffrn_reflns_theta_max 27.00
_diffrn_reflns_theta_min 1.64
_exptl_absorpt_coefficient_mu 0.548
_exptl_absorpt_correction_T_max 0.9731
_exptl_absorpt_correction_T_min 0.8528
_exptl_absorpt_correction_type multi-scan
_exptl_absorpt_process_details SADABS
_exptl_crystal_colour COLORLESS
_exptl_crystal_density_diffrn 1.593
_exptl_crystal_density_method 'not measured'
_exptl_crystal_description ROD
_exptl_crystal_F_000 2312
_exptl_crystal_size_max 0.30
_exptl_crystal_size_mid 0.16
_exptl_crystal_size_min 0.05
_refine_diff_density_max 0.777
_refine_diff_density_min -0.324
_refine_diff_density_rms 0.077
_refine_ls_extinction_method none
_refine_ls_goodness_of_fit_ref 1.017
_refine_ls_hydrogen_treatment mixed
_refine_ls_matrix_type full
_refine_ls_number_parameters 345
_refine_ls_number_reflns 5103
_refine_ls_number_restraints 1
_refine_ls_restrained_S_all 1.017
_refine_ls_R_factor_all 0.0486
_refine_ls_R_factor_gt 0.0351
_refine_ls_shift/su_max 0.000
_refine_ls_shift/su_mean 0.000
_refine_ls_structure_factor_coef Fsqd
_refine_ls_weighting_details 'calc w=1/[\s^2^(Fo^2^)+(0.0458P)^2^+0.0000P] where P=(Fo^2^+2Fc^2^)/3'
_refine_ls_weighting_scheme calc
_refine_ls_wR_factor_gt 0.0818
_refine_ls_wR_factor_ref 0.0877
_reflns_number_gt 4076
_reflns_number_total 5103
_reflns_threshold_expression >2sigma(I)
_cod_data_source_file cg070301l-file007.cif
_cod_data_source_block kb497dm
_cod_depositor_comments
;
The following automatic conversions were performed:

'_symmetry_cell_setting' value 'MONOCLINIC' changed to 'monoclinic'
according to /home/saulius/struct/CIF-dictionaries/cif_core.dic
dictionary named 'cif_core.dic' version 2.4.1 from
2010-06-29.

'_exptl_absorpt_correction_type' value 'MULTI-SCAN'
changed to 'multi-scan' according to
/home/saulius/struct/CIF-dictionaries/cif_core.dic dictionary named
'cif_core.dic' version 2.4.1 from 2010-06-29.

Automatic conversion script
Id: cif_fix_values 1715 2011-07-08 13:25:40Z adriana 
;
_cod_original_cell_volume 4708.9(10)
_cod_original_sg_symbol_H-M C2/C
_cod_database_code 4504320

loop_
_symmetry_equiv_pos_as_xyz
'x, y, z'
'-x, y, -z+1/2'
'x+1/2, y+1/2, z'
'-x+1/2, y+1/2, -z+1/2'
'-x, -y, -z'
'x, -y, z-1/2'
'-x+1/2, -y+1/2, -z'
'x+1/2, -y+1/2, z-1/2'

loop_
_atom_site_label
_atom_site_type_symbol
_atom_site_fract_x
_atom_site_fract_y
_atom_site_fract_z
_atom_site_U_iso_or_equiv
_atom_site_adp_type
_atom_site_occupancy
_atom_site_symmetry_multiplicity
_atom_site_calc_flag
_atom_site_refinement_flags
Cd1 Cd 0.2500 0.2500 0.0000 0.01525(8) Uani 1 2 d S
N1 N 0.25334(8) 0.09626(13) -0.01203(14) 0.0194(4) Uani 1 1 d .
C2 C 0.31146(11) 0.06703(16) 0.01757(18) 0.0204(5) Uani 1 1 d .
H2 H 0.3444 0.1085 0.0372 0.024 Uiso 1 1 calc R
C3 C 0.32598(11) -0.02130(15) 0.02093(18) 0.0194(5) Uani 1 1 d .
C4 C 0.27643(11) -0.08059(15) -0.01131(19) 0.0230(5) Uani 1 1 d .
H4 H 0.2840 -0.1413 -0.0116 0.028 Uiso 1 1 calc R
C5 C 0.21634(12) -0.05058(17) -0.04288(19) 0.0260(6) Uani 1 1 d .
H5 H 0.1822 -0.0904 -0.0653 0.031 Uiso 1 1 calc R
C6 C 0.20646(11) 0.03819(16) -0.04150(19) 0.0224(5) Uani 1 1 d .
H6 H 0.1652 0.0586 -0.0620 0.027 Uiso 1 1 calc R
N7 N 0.38710(9) -0.05291(13) 0.05643(16) 0.0219(4) Uani 1 1 d .
H7 H 0.3923 -0.1099 0.0607 0.026 Uiso 1 1 calc R
C8 C 0.43957(11) -0.00219(16) 0.08517(19) 0.0215(5) Uani 1 1 d .
O9 O 0.43757(8) 0.07735(11) 0.07462(14) 0.0254(4) Uani 1 1 d .
N10 N 0.49465(9) -0.04864(13) 0.12677(16) 0.0225(4) Uani 1 1 d .
H10 H 0.4926 -0.1057 0.1312 0.027 Uiso 1 1 calc R
C11 C 0.55456(11) -0.01047(15) 0.16300(18) 0.0200(5) Uani 1 1 d .
C12 C 0.56861(11) 0.07475(16) 0.20266(19) 0.0240(5) Uani 1 1 d .
H12 H 0.5365 0.1074 0.2055 0.029 Uiso 1 1 calc R
N13 N 0.62465(9) 0.11277(14) 0.23680(16) 0.0246(5) Uani 1 1 d .
C14 C 0.66995(12) 0.06561(17) 0.2333(2) 0.0259(6) Uani 1 1 d .
H14 H 0.7098 0.0920 0.2556 0.031 Uiso 1 1 calc R
C15 C 0.66045(12) -0.01953(17) 0.1986(2) 0.0263(6) Uani 1 1 d .
H15 H 0.6937 -0.0514 0.1988 0.032 Uiso 1 1 calc R
C16 C 0.60236(12) -0.05846(16) 0.16340(19) 0.0246(5) Uani 1 1 d .
H16 H 0.5954 -0.1174 0.1398 0.030 Uiso 1 1 calc R
N17 N 0.23018(9) 0.24627(12) 0.14077(15) 0.0188(4) Uani 1 1 d .
C18 C 0.18043(10) 0.20189(15) 0.13127(18) 0.0182(5) Uani 1 1 d .
H18 H 0.1554 0.1688 0.0683 0.022 Uiso 1 1 calc R
C19 C 0.16394(11) 0.20228(15) 0.20955(19) 0.0192(5) Uani 1 1 d .
C20 C 0.19993(12) 0.25113(15) 0.3009(2) 0.0245(5) Uani 1 1 d .
H20 H 0.1893 0.2537 0.3554 0.029 Uiso 1 1 calc R
C21 C 0.25202(12) 0.29649(17) 0.3115(2) 0.0253(6) Uani 1 1 d .
H21 H 0.2777 0.3301 0.3736 0.030 Uiso 1 1 calc R
C22 C 0.26583(11) 0.29206(16) 0.23095(19) 0.0222(5) Uani 1 1 d .
H22 H 0.3018 0.3224 0.2392 0.027 Uiso 1 1 calc R
N23 N 0.11075(9) 0.15453(12) 0.19448(16) 0.0215(4) Uani 1 1 d .
H23 H 0.0821 0.1803 0.2045 0.026 Uiso 1 1 calc R
C24 C 0.10314(11) 0.06813(16) 0.16435(18) 0.0195(5) Uani 1 1 d .
O25 O 0.14215(8) 0.02749(11) 0.15353(15) 0.0296(4) Uani 1 1 d .
N26 N 0.04726(9) 0.03435(12) 0.14983(16) 0.0204(4) Uani 1 1 d .
H26 H 0.0211 0.0710 0.1545 0.024 Uiso 1 1 calc R
C27 C 0.02818(10) -0.05330(15) 0.12817(18) 0.0187(5) Uani 1 1 d .
C28 C 0.06104(11) -0.11882(15) 0.11054(18) 0.0210(5) Uani 1 1 d .
H28 H 0.0988 -0.1062 0.1100 0.025 Uiso 1 1 calc R
C29 C 0.03727(11) -0.20301(16) 0.09380(19) 0.0238(5) Uani 1 1 d .
H29 H 0.0589 -0.2492 0.0822 0.029 Uiso 1 1 calc R
C30 C -0.01791(12) -0.21957(17) 0.0941(2) 0.0244(5) Uani 1 1 d .
H30 H -0.0336 -0.2776 0.0822 0.029 Uiso 1 1 calc R
N31 N -0.05047(9) -0.15693(13) 0.11053(16) 0.0241(5) Uani 1 1 d .
C32 C -0.02744(11) -0.07588(16) 0.12653(18) 0.0210(5) Uani 1 1 d .
H32 H -0.0503 -0.0310 0.1374 0.025 Uiso 1 1 calc R
O33 O 0.14536(8) 0.24152(11) -0.13092(14) 0.0216(4) Uani 1 1 d D
H33A H 0.1366 0.2826 -0.1744 0.032 Uiso 1 1 calc R
O34 O 0.94211(8) 0.13910(11) 0.13419(15) 0.0279(4) Uani 1 1 d .
N35 N 0.94227(10) 0.21961(14) 0.11947(16) 0.0223(4) Uani 1 1 d .
O36 O 0.89126(9) 0.26158(11) 0.08230(18) 0.0364(5) Uani 1 1 d .
O37 O 0.99224(8) 0.25804(10) 0.14004(14) 0.0248(4) Uani 1 1 d .
H33B H 0.1169(14) 0.218(2) -0.133(3) 0.049(10) Uiso 1 1 d D

loop_
_atom_site_aniso_label
_atom_site_aniso_U_11
_atom_site_aniso_U_22
_atom_site_aniso_U_33
_atom_site_aniso_U_23
_atom_site_aniso_U_13
_atom_site_aniso_U_12
Cd1 0.01355(12) 0.01483(13) 0.01928(12) 0.00047(10) 0.00973(10) -0.00071(9)
N1 0.0197(10) 0.0181(10) 0.0225(10) 0.0008(8) 0.0122(9) -0.0011(8)
C2 0.0198(12) 0.0185(12) 0.0224(12) -0.0021(10) 0.0104(10) -0.0035(10)
C3 0.0207(12) 0.0177(12) 0.0194(11) 0.0015(10) 0.0099(10) 0.0004(10)
C4 0.0269(13) 0.0138(12) 0.0250(12) -0.0001(10) 0.0107(11) -0.0008(10)
C5 0.0229(13) 0.0226(13) 0.0279(13) -0.0002(11) 0.0095(11) -0.0057(11)
C6 0.0174(11) 0.0216(13) 0.0263(12) 0.0004(10) 0.0097(10) -0.0032(10)
N7 0.0202(10) 0.0132(10) 0.0306(11) -0.0005(9) 0.0116(9) 0.0012(8)
C8 0.0240(12) 0.0206(13) 0.0207(12) -0.0028(10) 0.0118(10) 0.0001(10)
O9 0.0230(9) 0.0139(8) 0.0353(10) 0.0001(8) 0.0119(8) 0.0006(7)
N10 0.0206(10) 0.0142(10) 0.0301(11) 0.0004(9) 0.0108(9) 0.0021(8)
C11 0.0209(12) 0.0197(12) 0.0175(11) 0.0010(10) 0.0084(10) 0.0020(10)
C12 0.0199(12) 0.0219(13) 0.0261(12) -0.0019(11) 0.0086(11) 0.0053(10)
N13 0.0192(10) 0.0240(11) 0.0260(11) -0.0035(9) 0.0081(9) 0.0025(9)
C14 0.0212(12) 0.0288(14) 0.0265(13) -0.0001(11) 0.0111(11) -0.0003(11)
C15 0.0238(13) 0.0270(14) 0.0324(14) 0.0005(11) 0.0174(12) 0.0049(11)
C16 0.0282(14) 0.0181(13) 0.0266(13) 0.0001(10) 0.0131(11) 0.0037(10)
N17 0.0152(9) 0.0194(10) 0.0226(10) 0.0013(9) 0.0101(8) -0.0010(8)
C18 0.0151(11) 0.0179(12) 0.0210(12) 0.0010(10) 0.0088(10) -0.0009(9)
C19 0.0180(12) 0.0158(12) 0.0273(12) 0.0013(10) 0.0140(10) 0.0013(9)
C20 0.0300(13) 0.0241(13) 0.0255(12) -0.0011(11) 0.0186(11) 0.0001(11)
C21 0.0260(13) 0.0247(14) 0.0252(13) -0.0067(11) 0.0128(11) -0.0056(11)
C22 0.0169(12) 0.0211(13) 0.0287(13) -0.0029(11) 0.0116(11) -0.0014(10)
N23 0.0211(10) 0.0160(10) 0.0363(12) -0.0005(9) 0.0210(9) -0.0005(8)
C24 0.0185(12) 0.0200(12) 0.0224(12) 0.0030(10) 0.0121(10) -0.0008(10)
O25 0.0253(9) 0.0235(9) 0.0502(11) -0.0066(9) 0.0266(9) -0.0032(8)
N26 0.0179(10) 0.0163(10) 0.0316(11) 0.0029(9) 0.0158(9) 0.0005(8)
C27 0.0154(11) 0.0195(12) 0.0174(11) 0.0036(10) 0.0055(9) -0.0002(9)
C28 0.0207(12) 0.0211(12) 0.0226(12) 0.0022(10) 0.0119(10) 0.0008(10)
C29 0.0265(13) 0.0193(13) 0.0229(12) 0.0022(10) 0.0106(11) 0.0007(10)
C30 0.0232(13) 0.0207(12) 0.0246(13) 0.0012(10) 0.0087(11) -0.0048(10)
N31 0.0209(10) 0.0235(11) 0.0253(11) 0.0007(9) 0.0098(9) -0.0058(9)
C32 0.0156(11) 0.0218(13) 0.0223(12) 0.0016(10) 0.0071(10) -0.0001(10)
O33 0.0159(8) 0.0214(9) 0.0260(9) 0.0051(7) 0.0095(7) -0.0011(7)
O34 0.0283(9) 0.0161(9) 0.0440(11) 0.0039(8) 0.0219(9) 0.0031(7)
N35 0.0263(12) 0.0184(10) 0.0274(11) 0.0014(9) 0.0174(10) 0.0023(9)
O36 0.0291(10) 0.0200(10) 0.0665(14) 0.0107(9) 0.0290(10) 0.0096(8)
O37 0.0238(9) 0.0210(9) 0.0335(9) 0.0002(8) 0.0175(8) -0.0020(7)

loop_
_atom_type_symbol
_atom_type_description
_atom_type_scat_dispersion_real
_atom_type_scat_dispersion_imag
_atom_type_scat_source
C C 0.0033 0.0016 'International Tables Vol C Tables 4.2.6.8 and 6.1.1.4'
H H 0.0000 0.0000 'International Tables Vol C Tables 4.2.6.8 and 6.1.1.4'
N N 0.0061 0.0033 'International Tables Vol C Tables 4.2.6.8 and 6.1.1.4'
O O 0.0106 0.0060 'International Tables Vol C Tables 4.2.6.8 and 6.1.1.4'
Cd Cd -0.8075 1.2024 'International Tables Vol C Tables 4.2.6.8 and 6.1.1.4'

loop_
_geom_angle_atom_site_label_1
_geom_angle_atom_site_label_2
_geom_angle_atom_site_label_3
_geom_angle
_geom_angle_site_symmetry_1
_geom_angle_site_symmetry_3
O33 Cd1 O33 180.0 . 7
O33 Cd1 N17 94.80(6) . .
O33 Cd1 N17 85.20(6) 7 .
O33 Cd1 N17 85.20(6) . 7
O33 Cd1 N17 94.80(6) 7 7
N17 Cd1 N17 180.0 . 7
O33 Cd1 N1 92.96(6) . 7
O33 Cd1 N1 87.04(6) 7 7
N17 Cd1 N1 85.94(6) . 7
N17 Cd1 N1 94.06(6) 7 7
O33 Cd1 N1 87.04(6) . .
O33 Cd1 N1 92.96(6) 7 .
N17 Cd1 N1 94.06(6) . .
N17 Cd1 N1 85.94(6) 7 .
N1 Cd1 N1 180.0 7 .
C2 N1 C6 118.7(2) . .
C2 N1 Cd1 112.34(15) . .
C6 N1 Cd1 128.92(15) . .
N1 C2 C3 123.2(2) . .
N1 C2 H2 118.4 . .
C3 C2 H2 118.4 . .
C4 C3 C2 117.2(2) . .
C4 C3 N7 119.0(2) . .
C2 C3 N7 123.7(2) . .
C5 C4 C3 119.7(2) . .
C5 C4 H4 120.1 . .
C3 C4 H4 120.1 . .
C4 C5 C6 119.2(2) . .
C4 C5 H5 120.4 . .
C6 C5 H5 120.4 . .
N1 C6 C5 122.0(2) . .
N1 C6 H6 119.0 . .
C5 C6 H6 119.0 . .
C8 N7 C3 125.3(2) . .
C8 N7 H7 117.3 . .
C3 N7 H7 117.3 . .
O9 C8 N10 122.7(2) . .
O9 C8 N7 123.5(2) . .
N10 C8 N7 113.7(2) . .
C8 N10 C11 123.8(2) . .
C8 N10 H10 118.1 . .
C11 N10 H10 118.1 . .
C16 C11 C12 117.7(2) . .
C16 C11 N10 120.1(2) . .
C12 C11 N10 122.2(2) . .
N13 C12 C11 123.6(2) . .
N13 C12 H12 118.2 . .
C11 C12 H12 118.2 . .
C12 N13 C14 117.7(2) . .
N13 C14 C15 122.2(2) . .
N13 C14 H14 118.9 . .
C15 C14 H14 118.9 . .
C14 C15 C16 119.8(2) . .
C14 C15 H15 120.1 . .
C16 C15 H15 120.1 . .
C15 C16 C11 119.0(2) . .
C15 C16 H16 120.5 . .
C11 C16 H16 120.5 . .
C18 N17 C22 118.2(2) . .
C18 N17 Cd1 120.34(15) . .
C22 N17 Cd1 121.35(15) . .
N17 C18 C19 122.8(2) . .
N17 C18 H18 118.6 . .
C19 C18 H18 118.6 . .
C20 C19 C18 118.7(2) . .
C20 C19 N23 121.2(2) . .
C18 C19 N23 120.0(2) . .
C19 C20 C21 118.6(2) . .
C19 C20 H20 120.7 . .
C21 C20 H20 120.7 . .
C22 C21 C20 119.3(2) . .
C22 C21 H21 120.4 . .
C20 C21 H21 120.4 . .
N17 C22 C21 122.4(2) . .
N17 C22 H22 118.8 . .
C21 C22 H22 118.8 . .
C24 N23 C19 120.87(19) . .
C24 N23 H23 119.6 . .
C19 N23 H23 119.6 . .
O25 C24 N26 125.0(2) . .
O25 C24 N23 123.0(2) . .
N26 C24 N23 112.0(2) . .
C24 N26 C27 125.9(2) . .
C24 N26 H26 117.0 . .
C27 N26 H26 117.0 . .
C28 C27 C32 118.0(2) . .
C28 C27 N26 125.0(2) . .
C32 C27 N26 116.9(2) . .
C29 C28 C27 118.3(2) . .
C29 C28 H28 120.9 . .
C27 C28 H28 120.9 . .
C30 C29 C28 119.8(2) . .
C30 C29 H29 120.1 . .
C28 C29 H29 120.1 . .
N31 C30 C29 122.7(2) . .
N31 C30 H30 118.6 . .
C29 C30 H30 118.6 . .
C32 N31 C30 117.3(2) . .
N31 C32 C27 123.9(2) . .
N31 C32 H32 118.1 . .
C27 C32 H32 118.1 . .
Cd1 O33 H33A 109.5 . .
Cd1 O33 H33B 132(2) . .
H33A O33 H33B 116.1 . .
O37 N35 O34 120.7(2) . .
O37 N35 O36 120.1(2) . .
O34 N35 O36 119.2(2) . .

loop_
_geom_bond_atom_site_label_1
_geom_bond_atom_site_label_2
_geom_bond_distance
_geom_bond_site_symmetry_2
Cd1 O33 2.2965(17) .
Cd1 O33 2.2965(17) 7
Cd1 N17 2.3303(19) .
Cd1 N17 2.3303(19) 7
Cd1 N1 2.368(2) 7
Cd1 N1 2.368(2) .
N1 C2 1.340(3) .
N1 C6 1.341(3) .
C2 C3 1.395(3) .
C2 H2 0.9500 .
C3 C4 1.395(3) .
C3 N7 1.401(3) .
C4 C5 1.381(3) .
C4 H4 0.9500 .
C5 C6 1.384(3) .
C5 H5 0.9500 .
C6 H6 0.9500 .
N7 C8 1.374(3) .
N7 H7 0.8800 .
C8 O9 1.227(3) .
C8 N10 1.367(3) .
N10 C11 1.412(3) .
N10 H10 0.8800 .
C11 C16 1.381(3) .
C11 C12 1.399(3) .
C12 N13 1.335(3) .
C12 H12 0.9500 .
N13 C14 1.347(3) .
C14 C15 1.376(4) .
C14 H14 0.9500 .
C15 C16 1.381(3) .
C15 H15 0.9500 .
C16 H16 0.9500 .
N17 C18 1.341(3) .
N17 C22 1.347(3) .
C18 C19 1.387(3) .
C18 H18 0.9500 .
C19 C20 1.384(3) .
C19 N23 1.413(3) .
C20 C21 1.393(3) .
C20 H20 0.9500 .
C21 C22 1.374(3) .
C21 H21 0.9500 .
C22 H22 0.9500 .
N23 C24 1.378(3) .
N23 H23 0.8800 .
C24 O25 1.217(3) .
C24 N26 1.377(3) .
N26 C27 1.405(3) .
N26 H26 0.8800 .
C27 C28 1.390(3) .
C27 C32 1.395(3) .
C28 C29 1.386(3) .
C28 H28 0.9500 .
C29 C30 1.379(3) .
C29 H29 0.9500 .
C30 N31 1.345(3) .
C30 H30 0.9500 .
N31 C32 1.335(3) .
C32 H32 0.9500 .
O33 H33A 0.8400 .
O33 H33B 0.77(3) .
O34 N35 1.253(3) .
N35 O37 1.251(3) .
N35 O36 1.259(3) .

loop_
_geom_hbond_atom_site_label_D
_geom_hbond_atom_site_label_H
_geom_hbond_atom_site_label_A
_geom_hbond_distance_DH
_geom_hbond_distance_HA
_geom_hbond_distance_DA
_geom_hbond_angle_DHA
_geom_hbond_site_symmetry_A
O33 H33B N31 0.77(3) 2.04(3) 2.807(3) 170(3) 5
O33 H33A N13 0.84 1.98 2.820(3) 173.2 8_455
N26 H26 O34 0.88 2.09 2.947(2) 165.6 1_455
N23 H23 O37 0.88 2.25 3.042(3) 149.8 1_455
N10 H10 O37 0.88 2.09 2.972(3) 176.6 3_445
N7 H7 O36 0.88 2.00 2.864(3) 167.6 3_445
